data_2011319
loop_
_publ_author_name
'Ohgo, Yoshiki'
'Ohashi, Yuji'
'Hagiwara, Mieko'
'Shida, Mitsuru'
'Arai, Yoshifusa'
'Takeuchi, Seiji'
'Ohgo, Yoshiaki'

_publ_section_title
;(2-Carbamoylethyl)bis(dimethylglyoximato-<i>N</i>,<i>N</i>')[(<i>R</i>)-1-(1-naphthyl)ethylamine]cobalt(III)
 ethanol solvate and
 bis(dimethylglyoximato-<i>N</i>,<i>N</i>')[2-(<i>N</i>-methylcarbamoyl)ethyl][methyl
 (<i>S</i>)-phenylalaninate-<i>N</i>]cobalt(III)
;
_journal_issue 9
_journal_name_full 'Acta Crystallographica Section C'
_journal_page_first 1062
_journal_page_last 1064
_journal_paper_doi 10.1107/S010827010000826X
_journal_volume 56
_journal_year 2000
_chemical_formula_iupac '[Co(C4 H7 N2 O2 )2 (C4 H8 NO)(C10 H13 NO2 )]'
_chemical_formula_moiety 'C22 H35 Co1 N6 O7'
_chemical_formula_sum 'C22 H35 Co N6 O7'
_chemical_formula_weight 554.49
_chemical_name_systematic
;Bis(dimethylglyoximato)
[2-(methylcarbamoyl)ethyl][methyl (S)-phenylalaninate]cobalt(III)
;
_space_group_IT_number 4
_symmetry_cell_setting monoclinic
_symmetry_space_group_name_Hall 'P 2yb'
_symmetry_space_group_name_H-M 'P 1 21 1'
_cell_angle_alpha 90.00
_cell_angle_beta 91.50(3)
_cell_angle_gamma 90.00
_cell_formula_units_Z 2
_cell_length_a 11.097(4)
_cell_length_b 10.914(3)
_cell_length_c 11.178(4)
_cell_measurement_reflns_used 25
_cell_measurement_temperature 298
_cell_measurement_theta_max 15.00
_cell_measurement_theta_min 12.50
_cell_volume 1353.3(8)
_computing_cell_refinement
;
MSC/AFC Diffractometer Control Software
;
_computing_data_collection
;
MSC/AFC Diffractometer Control Software (Molecular Structure Corporation,
1992a)
;
_computing_data_reduction
;
MSC/AFC Diffractometer Control Software. Data Reduction: TEXSAN (Molecular
Structure Corporation, 1992b)
;
_computing_molecular_graphics 'ORTEP (Johnson, 1965)'
_computing_publication_material SHELXL-97
_computing_structure_refinement 'SHELXL-97 (Sheldrick, 1997)'
_computing_structure_solution
;
SAPI-91(Molecular Structure Corporation, 1992)
;
_diffrn_ambient_temperature 298
_diffrn_measured_fraction_theta_full .998
_diffrn_measured_fraction_theta_max .998
_diffrn_measurement_device_type 'RIGAKU AFC5'
_diffrn_measurement_method \w/2\q
_diffrn_radiation_monochromator graphite
_diffrn_radiation_source 'rotating anode'
_diffrn_radiation_type MoK\a
_diffrn_radiation_wavelength .71073
_diffrn_reflns_av_R_equivalents .0000
_diffrn_reflns_av_sigmaI/netI .0246
_diffrn_reflns_limit_h_max 14
_diffrn_reflns_limit_h_min 0
_diffrn_reflns_limit_k_max 14
_diffrn_reflns_limit_k_min 0
_diffrn_reflns_limit_l_max 14
_diffrn_reflns_limit_l_min -14
_diffrn_reflns_number 3291
_diffrn_reflns_theta_full 27.55
_diffrn_reflns_theta_max 27.55
_diffrn_reflns_theta_min 1.82
_diffrn_standards_decay_% none
_diffrn_standards_interval_count 100
_diffrn_standards_interval_time 50
_diffrn_standards_number 3
_exptl_absorpt_coefficient_mu .684
_exptl_absorpt_correction_T_max .726
_exptl_absorpt_correction_T_min .726
_exptl_absorpt_correction_type psi-scan
_exptl_absorpt_process_details
;
(North et al., 1968)
;
_exptl_crystal_colour red
_exptl_crystal_density_diffrn 1.361
_exptl_crystal_density_method 'not measured'
_exptl_crystal_description prismatic
_exptl_crystal_F_000 584
_exptl_crystal_size_max .50
_exptl_crystal_size_mid .50
_exptl_crystal_size_min .50
_refine_diff_density_max 1.396
_refine_diff_density_min -.294
_refine_ls_abs_structure_details 'Flack H D (1983), Acta Cryst. A39, 876-881'
_refine_ls_abs_structure_Flack -.01(2)
_refine_ls_extinction_method none
_refine_ls_goodness_of_fit_ref 1.073
_refine_ls_hydrogen_treatment mixed
_refine_ls_matrix_type full
_refine_ls_number_parameters 382
_refine_ls_number_reflns 3291
_refine_ls_number_restraints 12
_refine_ls_restrained_S_all 1.084
_refine_ls_R_factor_all .0542
_refine_ls_R_factor_gt .0461
_refine_ls_shift/su_max .001
_refine_ls_shift/su_mean .000
_refine_ls_structure_factor_coef Fsqd
_refine_ls_weighting_details 'w=1/[\s^2^(Fo^2^)+(0.1018P)^2^+0.0925P] where P=(Fo^2^+2Fc^2^)/3'
_refine_ls_weighting_scheme calc
_refine_ls_wR_factor_ref .1359
_reflns_number_gt 2981
_reflns_number_total 3291
_reflns_threshold_expression >2\s(I)
_cod_data_source_file gd1103.cif
_cod_data_source_block II
_cod_depositor_comments
;
The following automatic conversions were performed:
'_symmetry_cell_setting' value 'Monoclinic' changed to 'monoclinic'
according to '/home/saulius/struct/CIF-dictionaries/cif_core.dic'
dictionary named 'cif_core.dic' version 2.4.1 from 2010-06-29.

Automatic conversion script
Id: cif_fix_enum 1527 2010-12-29 10:47:43Z saulius 

The following automatic conversions were performed:

'_symmetry_cell_setting' value 'Monoclinic' changed to 'monoclinic'
according to /home/saulius/struct/CIF-dictionaries/cif_core.dic
dictionary named 'cif_core.dic' version 2.4.1 from 2010-06-29.

Automatic conversion script
Id: cif_fix_values 1715 2011-07-08 13:25:40Z adriana 

The following automatic conversions were performed:

'_refine_ls_weighting_scheme' value 'calc
w=1/[\s^2^(Fo^2^)+(0.1018P)^2^+0.0925P] where P=(Fo^2^+2Fc^2^)/3' was
changed to 'calc'. New tag '_refine_ls_weighting_details' was
created. The value of the new tag was set to
'w=1/[\s^2^(Fo^2^)+(0.1018P)^2^+0.0925P] where P=(Fo^2^+2Fc^2^)/3'.

Automatic conversion script
Id: cif_fix_values 3143 2015-03-26 13:38:13Z robertas 
;
_cod_original_cell_volume 1353.3(7)
_cod_original_sg_symbol_H-M 'P 21'
_cod_original_formula_sum 'C22 H35 Co1 N6 O7'
_cod_database_code 2011319
_cod_database_fobs_code 2011319

loop_
_symmetry_equiv_pos_as_xyz
'x, y, z'
'-x, y+1/2, -z'

loop_
_atom_site_label
_atom_site_fract_x
_atom_site_fract_y
_atom_site_fract_z
_atom_site_U_iso_or_equiv
_atom_site_adp_type
_atom_site_calc_flag
_atom_site_refinement_flags
_atom_site_occupancy
_atom_site_disorder_assembly
_atom_site_disorder_group
_atom_site_type_symbol
Co1 .20248(4) .00909(6) -.21730(4) .03327(16) Uani d . 1 . . Co
O1 .0486(4) -.1094(4) -.3866(4) .0502(10) Uani d . 1 . . O
O2 .2132(3) .2629(3) -.1564(3) .0516(8) Uani d . 1 . . O
H02 .2670 .2070 -.1076 .062 Uiso d . 1 . . H
O3 .3461(4) .1258(4) -.0359(4) .0545(10) Uani d . 1 . . O
O4 .1994(3) -.2445(3) -.2845(3) .0482(7) Uani d . 1 . . O
H04 .1385 -.1904 -.3256 .058 Uiso d . 1 . . H
O5 .1633(4) -.0294(4) .1348(4) .0613(10) Uani d . 1 . . O
O6 .1077(4) .1665(4) .1633(3) .0627(10) Uani d . 1 . . O
N1 .0837(3) -.0018(5) -.3393(3) .0387(8) Uani d . 1 . . N
N2 .1621(4) .1759(4) -.2278(3) .0412(8) Uani d . 1 . . N
N3 .3210(3) .0193(5) -.0938(3) .0403(8) Uani d . 1 . . N
N4 .2482(3) -.1577(4) -.2113(3) .0372(7) Uani d . 1 . . N
N6 .0696(3) -.0277(4) -.0923(3) .0391(8) Uani d . 1 . . N
H06A .0036 -.0530 -.1337 .047 Uiso calc R 1 . . H
H06B .0957 -.0918 -.0481 .047 Uiso calc R 1 . . H
C1 .0311(5) .0997(6) -.3704(5) .0431(11) Uani d . 1 . . C
C2 .0792(5) .2062(5) -.3059(4) .0443(10) Uani d . 1 . . C
C3 .3744(5) -.0804(6) -.0638(5) .0439(12) Uani d . 1 . . C
C4 .3349(4) -.1858(5) -.1374(4) .0416(9) Uani d . 1 . . C
C5 -.0686(5) .1072(6) -.4624(5) .0585(14) Uani d . 1 . . C
H5A -.0364 .1311 -.5377 .088 Uiso calc R 1 . . H
H5B -.1268 .1666 -.4380 .088 Uiso calc R 1 . . H
H5C -.1067 .0285 -.4705 .088 Uiso calc R 1 . . H
C6 .0374(6) .3348(6) -.3259(5) .0629(14) Uani d . 1 . . C
H6A -.0409 .3451 -.2929 .094 Uiso calc R 1 . . H
H6B .0332 .3515 -.4102 .094 Uiso calc R 1 . . H
H6C .0932 .3904 -.2875 .094 Uiso calc R 1 . . H
C7 .4629(5) -.0897(6) .0398(5) .0619(14) Uani d . 1 . . C
H7A .5421 -.0695 .0135 .093 Uiso calc R 1 . . H
H7B .4628 -.1718 .0707 .093 Uiso calc R 1 . . H
H7C .4403 -.0337 .1016 .093 Uiso calc R 1 . . H
C8 .3915(5) -.3097(5) -.1295(5) .0540(12) Uani d . 1 . . C
H8A .3946 -.3362 -.0476 .081 Uiso calc R 1 . . H
H8B .4717 -.3060 -.1593 .081 Uiso calc R 1 . . H
H8C .3444 -.3667 -.1766 .081 Uiso calc R 1 . . H
C20 .0302(4) .0673(4) -.0082(4) .0420(9) Uani d . 1 . . C
H20 .0390 .1480 -.0454 .050 Uiso calc R 1 . . H
C28 .1098(5) .0614(5) .1032(4) .0480(10) Uani d . 1 . . C
C29 .1772(9) .1647(10) .2758(6) .091(2) Uani d . 1 . . C
H29A .1597 .2371 .3209 .137 Uiso calc R 1 . . H
H29B .2617 .1624 .2595 .137 Uiso calc R 1 . . H
H29C .1560 .0935 .3210 .137 Uiso calc R 1 . . H
C21 -.1016(4) .0502(5) .0281(4) .0485(11) Uani d . 1 . . C
H21A -.1107 -.0297 .0647 .058 Uiso calc R 1 . . H
H21B -.1217 .1118 .0868 .058 Uiso calc R 1 . . H
C22 -.1866(4) .0606(5) -.0776(4) .0478(10) Uani d . 1 . . C
C23 -.2466(5) -.0387(7) -.1240(7) .0663(15) Uani d . 1 . . C
H23 -.2368 -.1149 -.0880 .080 Uiso calc R 1 . . H
C24 -.3235(6) -.0265(9) -.2261(8) .088(3) Uani d . 1 . . C
H24 -.3627 -.0949 -.2581 .106 Uiso calc R 1 . . H
C25 -.3399(6) .0843(10) -.2771(6) .079(2) Uani d . 1 . . C
H25 -.3913 .0924 -.3437 .094 Uiso calc R 1 . . H
C26 -.2819(6) .1841(9) -.2319(6) .078(2) Uani d . 1 . . C
H26 -.2936 .2602 -.2678 .093 Uiso calc R 1 . . H
C27 -.2060(6) .1734(6) -.1333(6) .0606(13) Uani d . 1 . . C
H27 -.1669 .2426 -.1033 .073 Uiso calc R 1 . . H
C9A .3340(4) .0384(5) -.3343(4) .0538(14) Uani d PD .503(15) A 1 C
H9A .3753 .1126 -.3088 .065 Uiso calc PR .503(15) A 1 H
H9B .3914 -.0281 -.3238 .065 Uiso calc PR .503(15) A 1 H
C10A .3099(9) .0502(15) -.4634(6) .059(4) Uani d PD .503(15) A 1 C
H10A .2623 .1233 -.4787 .071 Uiso calc PR .503(15) A 1 H
H10B .2635 -.0198 -.4915 .071 Uiso calc PR .503(15) A 1 H
C11A .4256(10) .0579(13) -.5314(12) .057(4) Uani d PD .503(15) A 1 C
O5A .4583(12) .1597(13) -.5661(11) .086(4) Uani d PD .503(15) A 1 O
N5A .4827(13) -.0480(16) -.5412(15) .087(7) Uani d PD .503(15) A 1 N
H05A .4457 -.1145 -.5233 .105 Uiso calc PR .503(15) A 1 H
C12A .6097(17) -.055(3) -.582(2) .130(11) Uani d PD .503(15) A 1 C
H12A .6094 -.0665 -.6675 .196 Uiso calc PR .503(15) A 1 H
H12B .6496 -.1236 -.5441 .196 Uiso calc PR .503(15) A 1 H
H12C .6515 .0189 -.5616 .196 Uiso calc PR .503(15) A 1 H
C9B .3340(4) .0384(5) -.3343(4) .0538(14) Uani d PD .497(15) A 2 C
H9C .3248 .1207 -.3660 .065 Uiso calc PR .497(15) A 2 H
H9D .4109 .0351 -.2910 .065 Uiso calc PR .497(15) A 2 H
C10B .3390(14) -.0527(15) -.4419(11) .077(5) Uani d PD .497(15) A 2 C
H10C .3551 -.1339 -.4100 .093 Uiso calc PR .497(15) A 2 H
H10D .2596 -.0550 -.4804 .093 Uiso calc PR .497(15) A 2 H
C11B .4302(11) -.0266(17) -.5369(17) .078(6) Uani d PD .497(15) A 2 C
O5B .4367(12) .0751(18) -.5820(13) .090(5) Uani d PD .497(15) A 2 O
N5B .5229(13) -.1062(15) -.5371(14) .072(4) Uani d PD .497(15) A 2 N
H05B .5236 -.1705 -.4925 .086 Uiso calc PR .497(15) A 2 H
C12B .6250(15) -.078(2) -.6183(15) .092(6) Uani d PD .497(15) A 2 C
H12D .6340 .0093 -.6251 .138 Uiso calc PR .497(15) A 2 H
H12E .6079 -.1122 -.6961 .138 Uiso calc PR .497(15) A 2 H
H12F .6982 -.1128 -.5858 .138 Uiso calc PR .497(15) A 2 H

loop_
_atom_site_aniso_label
_atom_site_aniso_U_11
_atom_site_aniso_U_22
_atom_site_aniso_U_33
_atom_site_aniso_U_12
_atom_site_aniso_U_13
_atom_site_aniso_U_23
Co1 .0312(2) .0337(2) .0347(2) .0010(2) -.00446(16) .0005(2)
O1 .051(2) .046(2) .053(2) -.0019(17) -.0170(16) -.0105(16)
O2 .068(2) .0349(16) .0514(18) -.0050(16) -.0133(16) -.0013(14)
O3 .063(2) .043(2) .056(2) -.0110(18) -.0210(19) -.0068(16)
O4 .0513(17) .0406(17) .0522(18) .0034(15) -.0084(14) -.0113(15)
O5 .066(2) .058(2) .059(2) .0046(19) -.0072(18) .0141(17)
O6 .077(2) .061(2) .0500(19) -.001(2) -.0081(17) -.0113(18)
N1 .0353(15) .042(2) .0380(15) .0006(19) -.0066(12) -.0005(18)
N2 .045(2) .0386(19) .0394(18) -.0011(17) -.0027(14) .0008(16)
N3 .0366(15) .044(2) .0401(15) -.007(2) -.0070(12) .001(2)
N4 .0328(17) .0387(18) .0399(17) .0031(15) -.0005(13) -.0031(15)
N6 .0353(16) .0404(19) .0416(18) -.0019(14) .0019(14) -.0001(14)
C1 .043(2) .050(3) .036(2) .008(2) -.0018(18) -.001(2)
C2 .055(3) .040(2) .037(2) .010(2) -.0002(18) .0043(18)
C3 .036(2) .049(3) .047(2) -.005(2) -.0090(19) .007(2)
C4 .0350(19) .040(2) .049(2) .0034(18) -.0015(17) .0021(19)
C5 .058(3) .067(3) .050(3) .016(3) -.017(2) .000(3)
C6 .078(4) .052(3) .058(3) .019(3) -.008(3) .004(3)
C7 .050(3) .065(3) .070(3) -.001(3) -.025(2) .011(3)
C8 .050(3) .047(3) .065(3) .015(2) -.004(2) .007(2)
C20 .043(2) .039(2) .044(2) .0030(18) .0019(18) .0049(18)
C28 .050(2) .049(2) .045(2) -.004(2) .0031(19) .002(2)
C29 .118(6) .097(6) .057(3) -.005(5) -.027(4) -.017(4)
C21 .040(2) .058(3) .048(2) .005(2) .0083(18) .002(2)
C22 .035(2) .056(3) .053(2) .010(2) .0067(18) .000(2)
C23 .047(3) .068(4) .084(4) -.011(3) .006(3) .001(3)
C24 .049(3) .111(7) .103(6) -.018(4) -.011(4) -.012(5)
C25 .047(3) .116(6) .073(4) .007(4) -.009(3) .007(4)
C26 .065(4) .094(6) .074(4) .023(4) -.006(3) .018(4)
C27 .067(3) .055(3) .060(3) .007(3) .000(2) .000(3)
C9A .046(2) .060(4) .056(3) .003(2) .011(2) .011(2)
C10A .047(5) .099(11) .031(4) .003(6) .000(4) -.004(5)
C11A .049(6) .081(12) .043(6) -.019(7) .021(6) .015(7)
O5A .097(8) .083(9) .080(7) -.020(7) .040(6) -.004(6)
N5A .084(14) .123(18) .054(8) -.020(13) -.031(9) .026(10)
C12A .100(14) .17(2) .13(2) -.001(14) .088(15) -.037(17)
C9B .046(2) .060(4) .056(3) .003(2) .011(2) .011(2)
C10B .083(10) .094(13) .056(7) -.005(9) .019(7) -.025(8)
C11B .075(13) .072(12) .084(12) -.015(9) -.038(10) .026(9)
O5B .066(6) .120(12) .084(9) .011(7) .030(7) .055(10)
N5B .068(8) .081(10) .066(8) .012(7) .006(6) .009(7)
C12B .083(11) .132(16) .062(9) .019(11) .053(8) -.004(11)

loop_
_atom_type_symbol
_atom_type_description
_atom_type_scat_dispersion_real
_atom_type_scat_dispersion_imag
_atom_type_scat_source
C C .0033 .0016 'International Tables Vol C Tables 4.2.6.8 and 6.1.1.4'
H H .0000 .0000 'International Tables Vol C Tables 4.2.6.8 and 6.1.1.4'
N N .0061 .0033 'International Tables Vol C Tables 4.2.6.8 and 6.1.1.4'
Cl Cl .1484 .1585 'International Tables Vol C Tables 4.2.6.8 and 6.1.1.4'
Fe Fe .3463 .8444 'International Tables Vol C Tables 4.2.6.8 and 6.1.1.4'

loop_
_geom_angle_atom_site_label_1
_geom_angle_atom_site_label_2
_geom_angle_atom_site_label_3
_geom_angle
N1 Co1 N2 81.6(2)
N1 Co1 N3 179.53(18)
N2 Co1 N3 98.6(2)
N1 Co1 N4 98.51(19)
N2 Co1 N4 177.64(17)
N3 Co1 N4 81.3(2)
N1 Co1 C9A 92.62(18)
N2 Co1 C9A 88.9(2)
N3 Co1 C9A 87.82(18)
N4 Co1 C9A 88.71(19)
N1 Co1 N6 88.82(15)
N2 Co1 N6 93.23(16)
N3 Co1 N6 90.74(15)
N4 Co1 N6 89.12(15)
C9A Co1 N6 177.55(19)
N2 O2 H02 97.3(3)
N3 O3 H02 98.3(3)
N4 O4 H04 96.8(3)
C28 O6 C29 114.1(5)
C1 N1 O1 121.2(3)
C1 N1 Co1 116.4(4)
O1 N1 Co1 122.2(4)
C2 N2 O2 119.8(4)
C2 N2 Co1 117.0(3)
O2 N2 Co1 123.2(3)
C3 N3 O3 121.1(4)
C3 N3 Co1 116.8(4)
O3 N3 Co1 122.1(4)
C4 N4 O4 120.0(4)
C4 N4 Co1 116.6(3)
O4 N4 Co1 123.3(3)
C20 N6 Co1 121.1(3)
C20 N6 H06A 107.1
Co1 N6 H06A 107.1
C20 N6 H06B 107.1
Co1 N6 H06B 107.1
H06A N6 H06B 106.8
N1 C1 C2 113.0(5)
N1 C1 C5 123.5(5)
C2 C1 C5 123.4(5)
N2 C2 C1 111.9(4)
N2 C2 C6 123.7(5)
C1 C2 C6 124.4(5)
N3 C3 C4 112.9(5)
N3 C3 C7 123.3(6)
C4 C3 C7 123.8(5)
N4 C4 C3 112.2(4)
N4 C4 C8 124.0(4)
C3 C4 C8 123.8(4)
C1 C5 H5A 109.5
C1 C5 H5B 109.5
H5A C5 H5B 109.5
C1 C5 H5C 109.5
H5A C5 H5C 109.5
H5B C5 H5C 109.5
C2 C6 H6A 109.5
C2 C6 H6B 109.5
H6A C6 H6B 109.5
C2 C6 H6C 109.5
H6A C6 H6C 109.5
H6B C6 H6C 109.5
C3 C7 H7A 109.5
C3 C7 H7B 109.5
H7A C7 H7B 109.5
C3 C7 H7C 109.5
H7A C7 H7C 109.5
H7B C7 H7C 109.5
C4 C8 H8A 109.5
C4 C8 H8B 109.5
H8A C8 H8B 109.5
C4 C8 H8C 109.5
H8A C8 H8C 109.5
H8B C8 H8C 109.5
N6 C20 C28 108.6(4)
N6 C20 C21 112.5(4)
C28 C20 C21 108.5(4)
N6 C20 H20 109.1
C28 C20 H20 109.1
C21 C20 H20 109.1
O5 C28 O6 125.3(5)
O5 C28 C20 123.4(5)
O6 C28 C20 111.3(4)
O6 C29 H29A 109.5
O6 C29 H29B 109.5
H29A C29 H29B 109.5
O6 C29 H29C 109.5
H29A C29 H29C 109.5
H29B C29 H29C 109.5
C22 C21 C20 111.5(4)
C22 C21 H21A 109.3
C20 C21 H21A 109.3
C22 C21 H21B 109.3
C20 C21 H21B 109.3
H21A C21 H21B 108.0
C23 C22 C27 117.6(5)
C23 C22 C21 122.0(5)
C27 C22 C21 120.4(5)
C22 C23 C24 120.6(7)
C22 C23 H23 119.7
C24 C23 H23 119.7
C25 C24 C23 119.8(7)
C25 C24 H24 120.1
C23 C24 H24 120.1
C24 C25 C26 120.4(6)
C24 C25 H25 119.8
C26 C25 H25 119.8
C25 C26 C27 120.3(8)
C25 C26 H26 119.8
C27 C26 H26 119.8
C26 C27 C22 121.2(7)
C26 C27 H27 119.4
C22 C27 H27 119.4
C10A C9A Co1 122.5(5)
C10A C9A H9A 106.7
Co1 C9A H9A 106.7
C10A C9A H9B 106.7
Co1 C9A H9B 106.7
H9A C9A H9B 106.6
C9A C10A C11A 111.4(8)
C9A C10A H10A 109.3
C11A C10A H10A 109.3
C9A C10A H10B 109.3
C11A C10A H10B 109.3
H10A C10A H10B 108.0
O5A C11A N5A 127.9(11)
O5A C11A C10A 117.9(12)
N5A C11A C10A 114.1(12)
C11A N5A C12A 122.0(12)
C11A N5A H05A 119.0
C12A N5A H05A 119.0
C11B C10B H10C 108.0
C11B C10B H10D 108.0
H10C C10B H10D 107.2
O5B C11B N5B 122.1(12)
O5B C11B C10B 120.6(14)
N5B C11B C10B 113.8(13)
C11B N5B C12B 117.1(10)
C11B N5B H05B 121.4
C12B N5B H05B 121.4
N5B C12B H12D 109.5
N5B C12B H12E 109.5
H12D C12B H12E 109.5
N5B C12B H12F 109.5
H12D C12B H12F 109.5
H12E C12B H12F 109.5

loop_
_geom_bond_atom_site_label_1
_geom_bond_atom_site_label_2
_geom_bond_site_symmetry_2
_geom_bond_distance
_geom_bond_publ_flag
Co1 N1 . 1.875(3) yes
Co1 N2 . 1.878(4) yes
Co1 N3 . 1.885(3) yes
Co1 N4 . 1.890(4) yes
Co1 C9A . 2.011(5) yes
Co1 N6 . 2.096(4) yes
O1 N1 . 1.342(7) ?
O2 N2 . 1.356(5) ?
O2 H02 . 1.004(4) ?
O3 N3 . 1.356(6) ?
O3 H02 . 1.471(4) ?
O4 N4 . 1.356(5) ?
O4 H04 . 1.000(3) ?
O5 C28 . 1.203(6) ?
O6 C28 . 1.329(7) ?
O6 C29 . 1.458(7) ?
N1 C1 . 1.295(8) ?
N2 C2 . 1.295(6) ?
N3 C3 . 1.279(8) ?
N4 C4 . 1.289(6) ?
N6 C20 . 1.474(6) ?
N6 H06A . .9000 ?
N6 H06B . .9000 ?
C1 C2 . 1.462(8) ?
C1 C5 . 1.493(7) ?
C2 C6 . 1.493(7) ?
C3 C4 . 1.474(7) ?
C3 C7 . 1.502(7) ?
C4 C8 . 1.492(7) ?
C5 H5A . .9600 ?
C5 H5B . .9600 ?
C5 H5C . .9600 ?
C6 H6A . .9600 ?
C6 H6B . .9600 ?
C6 H6C . .9600 ?
C7 H7A . .9600 ?
C7 H7B . .9600 ?
C7 H7C . .9600 ?
C8 H8A . .9600 ?
C8 H8B . .9600 ?
C8 H8C . .9600 ?
C20 C28 . 1.509(7) ?
C20 C21 . 1.540(6) ?
C20 H20 . .9800 ?
C29 H29A . .9600 ?
C29 H29B . .9600 ?
C29 H29C . .9600 ?
C21 C22 . 1.497(7) ?
C21 H21A . .9700 ?
C21 H21B . .9700 ?
C22 C23 . 1.367(8) ?
C22 C27 . 1.394(8) ?
C23 C24 . 1.413(10) ?
C23 H23 . .9300 ?
C24 C25 . 1.348(13) ?
C24 H24 . .9300 ?
C25 C26 . 1.356(13) ?
C25 H25 . .9300 ?
C26 C27 . 1.374(9) ?
C26 H26 . .9300 ?
C27 H27 . .9300 ?
C9A C10A . 1.466(8) ?
C9A H9A . .9700 ?
C9A H9B . .9700 ?
C10A C11A . 1.511(9) ?
C10A H10A . .9700 ?
C10A H10B . .9700 ?
C11A O5A . 1.234(10) ?
C11A N5A . 1.324(10) ?
N5A C12A . 1.496(10) ?
N5A H05A . .8600 ?
C12A H12A . .9600 ?
C12A H12B . .9600 ?
C12A H12C . .9600 ?
C10B C11B . 1.514(10) ?
C10B H10C . .9700 ?
C10B H10D . .9700 ?
C11B O5B . 1.222(10) ?
C11B N5B . 1.347(9) ?
N5B C12B . 1.503(9) ?
N5B H05B . .8600 ?
C12B H12D . .9600 ?
C12B H12E . .9600 ?
C12B H12F . .9600 ?

loop_
_geom_hbond_atom_site_label_D
_geom_hbond_atom_site_label_H
_geom_hbond_atom_site_label_A
_geom_hbond_distance_DH
_geom_hbond_distance_HA
_geom_hbond_distance_DA
_geom_hbond_angle_DHA
O2 H02 O3 1.004(4) 1.471(4) 2.474(6) 179.6(3)
O4 H04 O1 1.000(3) 1.486(4) 2.486(5) 179.7(3)

loop_
_geom_torsion_atom_site_label_1
_geom_torsion_atom_site_label_2
_geom_torsion_atom_site_label_3
_geom_torsion_atom_site_label_4
_geom_torsion
_geom_torsion_publ_flag
N2 Co1 N1 C1 -1.4(4) ?
N3 Co1 N1 C1 11E1(4) ?
N4 Co1 N1 C1 -179.0(4) ?
C9A Co1 N1 C1 -89.9(4) ?
N6 Co1 N1 C1 92.0(4) ?
N2 Co1 N1 O1 -176.9(4) ?
N3 Co1 N1 O1 -6E1(4) ?
N4 Co1 N1 O1 5.4(4) ?
C9A Co1 N1 O1 94.5(4) ?
N6 Co1 N1 O1 -83.5(4) ?
N1 Co1 N2 C2 .0(3) ?
N3 Co1 N2 C2 -179.5(3) ?
N4 Co1 N2 C2 93(4) ?
C9A Co1 N2 C2 92.8(4) ?
N6 Co1 N2 C2 -88.3(4) ?
N1 Co1 N2 O2 178.4(4) ?
N3 Co1 N2 O2 -1.1(4) ?
N4 Co1 N2 O2 -88(4) ?
C9A Co1 N2 O2 -88.8(4) ?
N6 Co1 N2 O2 90.1(4) ?
N1 Co1 N3 C3 7E1(4) ?
N2 Co1 N3 C3 -177.6(4) ?
N4 Co1 N3 C3 .0(4) ?
C9A Co1 N3 C3 -89.0(4) ?
N6 Co1 N3 C3 89.0(4) ?
N1 Co1 N3 O3 -11E1(4) ?
N2 Co1 N3 O3 4.9(4) ?
N4 Co1 N3 O3 -177.5(4) ?
C9A Co1 N3 O3 93.5(4) ?
N6 Co1 N3 O3 -88.5(4) ?
N1 Co1 N4 C4 177.5(3) ?
N2 Co1 N4 C4 85(4) ?
N3 Co1 N4 C4 -3.0(3) ?
C9A Co1 N4 C4 85.0(3) ?
N6 Co1 N4 C4 -93.9(3) ?
N1 Co1 N4 O4 1.4(3) ?
N2 Co1 N4 O4 -91(4) ?
N3 Co1 N4 O4 -179.1(3) ?
C9A Co1 N4 O4 -91.1(3) ?
N6 Co1 N4 O4 90.0(3) ?
N1 Co1 N6 C20 -110.8(3) ?
N2 Co1 N6 C20 -29.3(3) ?
N3 Co1 N6 C20 69.3(4) ?
N4 Co1 N6 C20 150.6(3) ?
C9A Co1 N6 C20 123(4) ?
O1 N1 C1 C2 177.9(5) ?
Co1 N1 C1 C2 2.3(6) ?
O1 N1 C1 C5 -1.9(7) ?
Co1 N1 C1 C5 -177.5(4) ?
O2 N2 C2 C1 -177.3(4) ?
Co1 N2 C2 C1 1.1(5) ?
O2 N2 C2 C6 2.0(7) ?
Co1 N2 C2 C6 -179.6(4) ?
N1 C1 C2 N2 -2.2(6) ?
C5 C1 C2 N2 177.6(5) ?
N1 C1 C2 C6 178.5(5) ?
C5 C1 C2 C6 -1.7(9) ?
O3 N3 C3 C4 -180.0(4) ?
Co1 N3 C3 C4 2.5(6) ?
O3 N3 C3 C7 3.1(8) ?
Co1 N3 C3 C7 -174.5(4) ?
O4 N4 C4 C3 -178.8(4) ?
Co1 N4 C4 C3 4.9(5) ?
O4 N4 C4 C8 2.9(7) ?
Co1 N4 C4 C8 -173.4(4) ?
N3 C3 C4 N4 -4.8(6) ?
C7 C3 C4 N4 172.1(5) ?
N3 C3 C4 C8 173.5(4) ?
C7 C3 C4 C8 -9.6(8) ?
Co1 N6 C20 C28 -89.1(4) ?
Co1 N6 C20 C21 150.8(3) ?
C29 O6 C28 O5 -.4(9) ?
C29 O6 C28 C20 176.6(5) ?
N6 C20 C28 O5 -24.3(6) ?
C21 C20 C28 O5 98.3(6) ?
N6 C20 C28 O6 158.7(4) ?
C21 C20 C28 O6 -78.8(5) ?
N6 C20 C21 C22 -62.3(5) ?
C28 C20 C21 C22 177.5(4) ?
C20 C21 C22 C23 109.2(6) ?
C20 C21 C22 C27 -70.1(6) ?
C27 C22 C23 C24 1.2(9) ?
C21 C22 C23 C24 -178.1(5) ?
C22 C23 C24 C25 -1.4(11) ?
C23 C24 C25 C26 .8(12) ?
C24 C25 C26 C27 -.2(12) ?
C25 C26 C27 C22 .1(10) ?
C23 C22 C27 C26 -.6(9) ?
C21 C22 C27 C26 178.7(5) ?
N1 Co1 C9A C10A 3.5(9) ?
N2 Co1 C9A C10A -78.1(9) ?
N3 Co1 C9A C10A -176.7(9) ?
N4 Co1 C9A C10A 101.9(9) ?
N6 Co1 C9A C10A 129(4) ?
Co1 C9A C10A C11A -173.8(8) yes
C9A C10A C11A O5A -101.9(16) ?
C9A C10A C11A N5A 75.0(17) yes
O5A C11A N5A C12A 9(3) ?
O5B C11B N5B C12B -14(3) ?
Co1 C9B C10B C11B 174.9(10) yes
C9B C10B C11B N5B 109(2) yes
C10B C11B N5B C12B -172.7(15) yes
C10A C11A N5A C12A -167.1(17) yes
